data_1528402
loop_
_publ_author_name
'Chaker, H.'
'Roisnel, T.'
'Ben Hassen, R.'
'Cador, O.'
'Amami, M.'

_publ_section_title
;
 Neutron powder diffraction studies of Nd Sr Ni(1-x) Cu(x) O(4-delta), 0
 <= x <= 1, and magnetic properties
;
_journal_name_full 'Solid State Sciences'
_journal_page_first 142
_journal_page_last 148
_journal_volume 8
_journal_year 2006
_chemical_formula_sum 'Cu0.6 Nd Ni0.4 O3.78 Sr'
_chemical_name_systematic 'Nd Sr Ni0.4 Cu0.6 O3.78'
_space_group_IT_number 139
_symmetry_space_group_name_Hall '-I 4 2'
_symmetry_space_group_name_H-M 'I 4/m m m'
_cell_angle_alpha 90
_cell_angle_beta 90
_cell_angle_gamma 90
_cell_formula_units_Z 2
_cell_length_a 3.75581
_cell_length_b 3.75581
_cell_length_c 12.64663
_cell_volume 178.395
_citation_journal_id_ASTM SSSCFJ
_cod_data_source_file Chaker_SSSCFJ_2006_750.cif
_cod_data_source_block Cu0.6Nd1Ni0.4O3.78Sr1
_cod_original_cell_volume 178.3947
_cod_original_formula_sum 'Cu0.6 Nd1 Ni0.4 O3.78 Sr1'
_cod_database_code 1528402

loop_
_symmetry_equiv_pos_as_xyz
x,y,z
-y,x,z
-x,-y,z
y,-x,z
x,-y,-z
y,x,-z
-x,y,-z
-y,-x,-z
-x,-y,-z
y,-x,-z
x,y,-z
-y,x,-z
-x,y,z
-y,-x,z
x,-y,z
y,x,z
x+1/2,y+1/2,z+1/2
-y+1/2,x+1/2,z+1/2
-x+1/2,-y+1/2,z+1/2
y+1/2,-x+1/2,z+1/2
x+1/2,-y+1/2,-z+1/2
y+1/2,x+1/2,-z+1/2
-x+1/2,y+1/2,-z+1/2
-y+1/2,-x+1/2,-z+1/2
-x+1/2,-y+1/2,-z+1/2
y+1/2,-x+1/2,-z+1/2
x+1/2,y+1/2,-z+1/2
-y+1/2,x+1/2,-z+1/2
-x+1/2,y+1/2,z+1/2
-y+1/2,-x+1/2,z+1/2
x+1/2,-y+1/2,z+1/2
y+1/2,x+1/2,z+1/2

loop_
_atom_site_label
_atom_site_type_symbol
_atom_site_fract_x
_atom_site_fract_y
_atom_site_fract_z
_atom_site_occupancy
_atom_site_U_iso_or_equiv
Sr1 Sr+2 0 0 0.35827 0.5 0.0
O2 O-2 0 0.5 0 0.892 0.0
Cu1 Cu+2 0 0 0 0.6 0.0
Nd1 Nd+3 0 0 0.35827 0.5 0.0
O1 O-2 0 0 0.16765 1 0.0
Ni1 Ni+3 0 0 0 0.4 0.0
